data_4338268
loop_
_publ_author_name
'M\;aczka, Miros\/law'
'Ciupa, Aneta'
'G\;agor, Anna'
'Sieradzki, Adam'
'Pikul, Adam'
'Macalik, Bogus\/law'
'Drozd, Marek'

_publ_section_title
;
 Perovskite Metal Formate Framework of [NH2-CH(+)-NH2]Mn(HCOO)3]: Phase
 Transition, Magnetic, Dielectric, and Phonon Properties.
;
_journal_issue 10
_journal_name_full 'Inorganic chemistry'
_journal_page_first 5260
_journal_page_last 5268
_journal_paper_doi 10.1021/ic500479e
_journal_volume 53
_journal_year 2014
_chemical_formula_sum 'C4 H8 Mn N2 O6'
_chemical_formula_weight 235.06
_chemical_name_systematic
; 
 ? 
;
_space_group_IT_number 15
_symmetry_cell_setting monoclinic
_symmetry_space_group_name_Hall '-C 2yc'
_symmetry_space_group_name_H-M 'C 1 2/c 1'
_atom_sites_solution_hydrogens geom
_atom_sites_solution_primary direct
_atom_sites_solution_secondary difmap
_audit_creation_method SHELXL-97
_cell_angle_alpha 90.00
_cell_angle_beta 118.148(4)
_cell_angle_gamma 90.00
_cell_formula_units_Z 4
_cell_length_a 13.4375(7)
_cell_length_b 8.6838(4)
_cell_length_c 8.4075(4)
_cell_measurement_temperature 110(1)
_cell_volume 865.03(8)
_computing_structure_refinement 'SHELXL-97 (Sheldrick, 1997)'
_computing_structure_solution 'SHELXS-97 (Sheldrick, 1990)'
_diffrn_ambient_temperature 110(1)
_diffrn_measured_fraction_theta_full 0.988
_diffrn_measured_fraction_theta_max 0.989
_diffrn_radiation_monochromator graphite
_diffrn_radiation_source 'fine-focus sealed tube'
_diffrn_radiation_type MoK\a
_diffrn_radiation_wavelength 0.71073
_diffrn_reflns_av_R_equivalents 0.0230
_diffrn_reflns_av_sigmaI/netI 0.0188
_diffrn_reflns_limit_h_max 17
_diffrn_reflns_limit_h_min -17
_diffrn_reflns_limit_k_max 9
_diffrn_reflns_limit_k_min -11
_diffrn_reflns_limit_l_max 10
_diffrn_reflns_limit_l_min -11
_diffrn_reflns_number 4756
_diffrn_reflns_theta_full 25.00
_diffrn_reflns_theta_max 28.28
_diffrn_reflns_theta_min 3.44
_exptl_absorpt_coefficient_mu 1.528
_exptl_absorpt_correction_T_max 1.00000
_exptl_absorpt_correction_T_min 0.87100
_exptl_absorpt_correction_type multi-scan
_exptl_absorpt_process_details
;
CrysAlisPro, Oxford Diffraction Ltd.,
Version 1.171.34.44 (release 25-10-2010 CrysAlis171 .NET)
(compiled Oct 25 2010,18:11:34)
Empirical absorption correction using spherical harmonics,
 implemented in SCALE3 ABSPACK scaling algorithm.
;
_exptl_crystal_colour pink
_exptl_crystal_density_diffrn 1.805
_exptl_crystal_density_method 'not measured'
_exptl_crystal_description plate
_exptl_crystal_F_000 476
_exptl_crystal_size_max 0.23
_exptl_crystal_size_mid 0.1
_exptl_crystal_size_min 0.08
_refine_diff_density_max 0.280
_refine_diff_density_min -0.253
_refine_diff_density_rms 0.053
_refine_ls_extinction_method SHELXL
_refine_ls_goodness_of_fit_ref 1.057
_refine_ls_hydrogen_treatment mixed
_refine_ls_matrix_type full
_refine_ls_number_parameters 70
_refine_ls_number_reflns 1061
_refine_ls_number_restraints 0
_refine_ls_restrained_S_all 1.057
_refine_ls_R_factor_all 0.0224
_refine_ls_R_factor_gt 0.0199
_refine_ls_shift/su_max 0.000
_refine_ls_shift/su_mean 0.000
_refine_ls_structure_factor_coef Fsqd
_refine_ls_weighting_details 'calc w=1/[\s^2^(Fo^2^)+(0.0260P)^2^+0.4800P] where P=(Fo^2^+2Fc^2^)/3'
_refine_ls_weighting_scheme calc
_refine_ls_wR_factor_gt 0.0492
_refine_ls_wR_factor_ref 0.0504
_reflns_number_gt 984
_reflns_number_total 1061
_reflns_threshold_expression >2sigma(I)
_cod_data_source_file ic500479e_si_004.cif
_cod_data_source_block c2c
_cod_depositor_comments 'Adding full bibliography for 4338266--4338268.cif.'
_cod_original_cell_volume 865.03(7)
_cod_original_sg_symbol_H-M C2/c
_cod_database_code 4338268

loop_
_symmetry_equiv_pos_as_xyz
'x, y, z'
'-x, y, -z+1/2'
'x+1/2, y+1/2, z'
'-x+1/2, y+1/2, -z+1/2'
'-x, -y, -z'
'x, -y, z-1/2'
'-x+1/2, -y+1/2, -z'
'x+1/2, -y+1/2, z-1/2'

loop_
_atom_site_label
_atom_site_type_symbol
_atom_site_fract_x
_atom_site_fract_y
_atom_site_fract_z
_atom_site_U_iso_or_equiv
_atom_site_adp_type
_atom_site_occupancy
_atom_site_symmetry_multiplicity
_atom_site_calc_flag
_atom_site_refinement_flags
Mn1 Mn 0.2500 0.2500 0.0000 0.00903(11) Uani 1 2 d S
O1 O 0.17618(7) 0.45614(10) 0.04957(11) 0.0151(2) Uani 1 1 d .
O2 O 0.29432(7) 0.15234(9) 0.26390(11) 0.0151(2) Uani 1 1 d .
O3 O 0.41158(7) 0.37236(10) 0.13872(12) 0.0154(2) Uani 1 1 d .
C1 C 0.5000 0.3058(2) 0.2500 0.0145(3) Uani 1 2 d S
H1 H 0.5000 0.1987 0.2500 0.017 Uiso 1 2 calc SR
C2 C 0.21580(11) 0.51416(14) 0.20291(17) 0.0156(3) Uani 1 1 d .
H2 H 0.2562 0.4497 0.3009 0.019 Uiso 1 1 calc R
N1 N 0.06989(11) 0.79829(15) -0.10321(16) 0.0216(3) Uani 1 1 d .
H1A H 0.1108(17) 0.7466(19) -0.011(3) 0.026 Uiso 1 1 d .
H1B H 0.0744(14) 0.895(2) -0.104(2) 0.026 Uiso 1 1 d .
C3 C 0.0000 0.7281(2) -0.2500 0.0192(4) Uani 1 2 d S
H3 H 0.0000 0.617(3) -0.2500 0.023 Uiso 1 2 d S

loop_
_atom_site_aniso_label
_atom_site_aniso_U_11
_atom_site_aniso_U_22
_atom_site_aniso_U_33
_atom_site_aniso_U_23
_atom_site_aniso_U_13
_atom_site_aniso_U_12
Mn1 0.01177(16) 0.00671(15) 0.00748(15) -0.00028(8) 0.00359(11) -0.00012(8)
O1 0.0185(4) 0.0124(4) 0.0128(4) -0.0027(3) 0.0060(4) 0.0025(3)
O2 0.0232(5) 0.0105(4) 0.0112(4) 0.0014(3) 0.0078(4) -0.0013(3)
O3 0.0128(4) 0.0124(4) 0.0164(4) 0.0013(3) 0.0033(4) -0.0009(3)
C1 0.0156(8) 0.0099(7) 0.0180(8) 0.000 0.0079(7) 0.000
C2 0.0201(6) 0.0132(6) 0.0119(5) 0.0011(4) 0.0062(5) 0.0053(5)
N1 0.0272(6) 0.0128(5) 0.0154(6) 0.0035(4) 0.0023(5) 0.0000(5)
C3 0.0242(10) 0.0120(8) 0.0183(9) 0.000 0.0074(8) 0.000

loop_
_atom_type_symbol
_atom_type_description
_atom_type_scat_dispersion_real
_atom_type_scat_dispersion_imag
_atom_type_scat_source
C C 0.0033 0.0016 'International Tables Vol C Tables 4.2.6.8 and 6.1.1.4'
H H 0.0000 0.0000 'International Tables Vol C Tables 4.2.6.8 and 6.1.1.4'
N N 0.0061 0.0033 'International Tables Vol C Tables 4.2.6.8 and 6.1.1.4'
O O 0.0106 0.0060 'International Tables Vol C Tables 4.2.6.8 and 6.1.1.4'
Mn Mn 0.3368 0.7283 'International Tables Vol C Tables 4.2.6.8 and 6.1.1.4'

loop_
_geom_angle_atom_site_label_1
_geom_angle_atom_site_label_2
_geom_angle_atom_site_label_3
_geom_angle
_geom_angle_site_symmetry_1
_geom_angle_site_symmetry_3
O1 Mn1 O1 180.00(4) 7 .
O1 Mn1 O2 93.17(3) 7 7
O1 Mn1 O2 86.83(3) . 7
O1 Mn1 O2 86.83(3) 7 .
O1 Mn1 O2 93.17(3) . .
O2 Mn1 O2 180.00(6) 7 .
O1 Mn1 O3 85.76(3) 7 7
O1 Mn1 O3 94.24(3) . 7
O2 Mn1 O3 85.45(3) 7 7
O2 Mn1 O3 94.55(3) . 7
O1 Mn1 O3 94.24(3) 7 .
O1 Mn1 O3 85.76(3) . .
O2 Mn1 O3 94.55(3) 7 .
O2 Mn1 O3 85.45(3) . .
O3 Mn1 O3 180.00(8) 7 .
C2 O1 Mn1 121.27(8) . .
C2 O2 Mn1 126.35(8) 4_545 .
C1 O3 Mn1 121.68(8) . .
O3 C1 O3 125.11(16) . 2_655
O3 C1 H1 117.4 . .
O3 C1 H1 117.4 2_655 .
O1 C2 O2 125.39(12) . 4
O1 C2 H2 117.3 . .
O2 C2 H2 117.3 4 .
C3 N1 H1A 119.5(12) . .
C3 N1 H1B 118.9(12) . .
H1A N1 H1B 121.5(17) . .
N1 C3 N1 123.93(18) . 2_554
N1 C3 H3 118.03(9) . .
N1 C3 H3 118.03(9) 2_554 .

loop_
_geom_bond_atom_site_label_1
_geom_bond_atom_site_label_2
_geom_bond_distance
_geom_bond_site_symmetry_2
Mn1 O1 2.1799(8) 7
Mn1 O1 2.1799(8) .
Mn1 O2 2.1794(8) 7
Mn1 O2 2.1794(8) .
Mn1 O3 2.1942(8) 7
Mn1 O3 2.1942(8) .
O1 C2 1.2457(15) .
O2 C2 1.2538(14) 4_545
O3 C1 1.2538(12) .
C1 O3 1.2538(12) 2_655
C1 H1 0.9300 .
C2 O2 1.2538(14) 4
C2 H2 0.9300 .
N1 C3 1.2975(15) .
N1 H1A 0.84(2) .
N1 H1B 0.842(19) .
C3 N1 1.2975(15) 2_554
C3 H3 0.96(2) .

loop_
_geom_hbond_atom_site_label_D
_geom_hbond_atom_site_label_H
_geom_hbond_atom_site_label_A
_geom_hbond_distance_DH
_geom_hbond_distance_HA
_geom_hbond_distance_DA
_geom_hbond_angle_DHA
_geom_hbond_site_symmetry_A
N1 H1A O2 0.84(2) 2.03(2) 2.8570(15) 170.0(17) 4
N1 H1B O3 0.842(19) 2.06(2) 2.8984(15) 171.8(16) 7_565
